data_7720372
loop_
_publ_author_name
'Mittag, Simon M.'
'Klopf, Jonas'
'Virovets, Alexander V.'
'Peresypkina, Eugenia'
'Lerner, Hans-Wolfram'
'Helten, Holger'
'Wagner, Matthias'

_publ_section_title
;
 Fraternal twins: B<sub>2</sub>O<sub>2</sub>- or
 B<sub>2</sub>N<sub>2</sub>-doped polycyclic &#x3c0; systems and their
 formation mechanism <i>via</i> regiodivergent Au- <i>versus</i>
 amine-catalyzed cyclizations.
;
_journal_issue 14
_journal_name_full 'Dalton transactions (Cambridge, England : 2003)'
_journal_page_first 5553
_journal_page_last 5564
_journal_paper_doi 10.1039/d6dt00412a
_journal_volume 55
_journal_year 2026
_chemical_formula_moiety 'C36 H36 B2 N2'
_chemical_formula_sum 'C36 H36 B2 N2'
_chemical_formula_weight 518.29
_space_group_crystal_system monoclinic
_space_group_IT_number 14
_space_group_name_Hall '-P 2ybc'
_space_group_name_H-M_alt 'P 1 21/c 1'
_atom_sites_solution_hydrogens geom
_atom_sites_solution_primary dual
_atom_sites_solution_secondary difmap
_audit_creation_method SHELXL-2019/3
_audit_update_record
;
2026-01-15 deposited with the CCDC.	2026-02-27 downloaded from the CCDC.
;
_cell_angle_alpha 90
_cell_angle_beta 111.078(4)
_cell_angle_gamma 90
_cell_formula_units_Z 4
_cell_length_a 14.6203(5)
_cell_length_b 14.5372(3)
_cell_length_c 14.9173(5)
_cell_measurement_reflns_used 7006
_cell_measurement_temperature 105(2)
_cell_measurement_theta_max 23.0150
_cell_measurement_theta_min 1.6060
_cell_volume 2958.36(17)
_computing_cell_refinement 'CrysAlisPro 1.171.42.43a (Rigaku OD, 2022)'
_computing_data_collection 'P24 beamline local software'
_computing_data_reduction 'CrysAlisPro 1.171.42.43a (Rigaku OD, 2022)'
_computing_structure_refinement 'SHELXL-2019/2 (Sheldrick, 2019)'
_computing_structure_solution 'SHELXT (G. M. Sheldrick, 2015)'
_diffrn_ambient_temperature 105(2)
_diffrn_detector 'X-Spectrum Lambda 7.5M CdTe photon-counting detector'
_diffrn_detector_area_resol_mean 18.2
_diffrn_measured_fraction_theta_full 0.968
_diffrn_measured_fraction_theta_max 0.953
_diffrn_measurement_device 'DESY Petra3 P24 beamline, Huber diffractometer, Lambda 7.5M CdTe'
_diffrn_measurement_method '\f scans'
_diffrn_radiation_probe x-ray
_diffrn_radiation_type synchrotron
_diffrn_radiation_wavelength 0.5594
_diffrn_reflns_av_R_equivalents 0.0401
_diffrn_reflns_av_unetI/netI 0.0293
_diffrn_reflns_Laue_measured_fraction_full 0.968
_diffrn_reflns_Laue_measured_fraction_max 0.953
_diffrn_reflns_limit_h_max 18
_diffrn_reflns_limit_h_min -18
_diffrn_reflns_limit_k_max 18
_diffrn_reflns_limit_k_min -18
_diffrn_reflns_limit_l_max 18
_diffrn_reflns_limit_l_min -18
_diffrn_reflns_number 29651
_diffrn_reflns_point_group_measured_fraction_full 0.968
_diffrn_reflns_point_group_measured_fraction_max 0.953
_diffrn_reflns_theta_full 19.611
_diffrn_reflns_theta_max 20.462
_diffrn_reflns_theta_min 1.611
_diffrn_source synchrotron
_exptl_absorpt_coefficient_mu 0.043
_exptl_absorpt_correction_T_max 1.00000
_exptl_absorpt_correction_T_min 0.67996
_exptl_absorpt_correction_type multi-scan
_exptl_absorpt_process_details
;
CrysAlisPro 1.171.43.100a (Rigaku Oxford Diffraction, 2023)
Empirical absorption correction using spherical harmonics,
implemented in SCALE3 ABSPACK scaling algorithm.
;
_exptl_crystal_colour greenish-yellow
_exptl_crystal_density_diffrn 1.164
_exptl_crystal_description prism
_exptl_crystal_F_000 1104
_exptl_crystal_size_max 0.150
_exptl_crystal_size_mid 0.050
_exptl_crystal_size_min 0.030
_refine_diff_density_max 0.144
_refine_diff_density_min -0.177
_refine_diff_density_rms 0.036
_refine_ls_extinction_method none
_refine_ls_goodness_of_fit_ref 1.113
_refine_ls_hydrogen_treatment constr
_refine_ls_matrix_type full
_refine_ls_number_parameters 703
_refine_ls_number_reflns 5775
_refine_ls_number_restraints 36
_refine_ls_restrained_S_all 1.112
_refine_ls_R_factor_all 0.0921
_refine_ls_R_factor_gt 0.0662
_refine_ls_shift/su_max 0.004
_refine_ls_shift/su_mean 0.000
_refine_ls_structure_factor_coef Fsqd
_refine_ls_weighting_details 'w=1/[\s^2^(Fo^2^)+(0.0360P)^2^+2.1510P] where P=(Fo^2^+2Fc^2^)/3'
_refine_ls_weighting_scheme calc
_refine_ls_wR_factor_gt 0.1544
_refine_ls_wR_factor_ref 0.1616
_reflns_Friedel_coverage 0.000
_reflns_number_gt 3897
_reflns_number_total 5775
_reflns_threshold_expression 'I > 2\s(I)'
_cod_data_source_file d6dt00412a2.cif
_cod_data_source_block iso_B2N2_sm124-2
_cod_depositor_comments 'Adding full bibliography for 7720366--7720383.cif.'
_cod_original_cell_volume 2958.38(17)
_cod_original_sg_symbol_H-M 'P 21/c'
_cod_database_code 7720372
_shelx_shelxl_version_number 2019/3
_shelx_space_group_comment
;
The symmetry employed for this shelxl refinement is uniquely defined
by the following loop, which should always be used as a source of
symmetry information in preference to the above space-group names.
They are only intended as comments.
;
_shelx_estimated_absorpt_t_min 0.994
_shelx_estimated_absorpt_t_max 0.999

loop_
_space_group_symop_operation_xyz
'x, y, z'
'-x, y+1/2, -z+1/2'
'-x, -y, -z'
'x, -y-1/2, z-1/2'

loop_
_atom_site_label
_atom_site_type_symbol
_atom_site_fract_x
_atom_site_fract_y
_atom_site_fract_z
_atom_site_U_iso_or_equiv
_atom_site_adp_type
_atom_site_occupancy
_atom_site_site_symmetry_order
_atom_site_calc_flag
_atom_site_refinement_flags_posn
_atom_site_refinement_flags_adp
_atom_site_refinement_flags_occupancy
_atom_site_disorder_assembly
_atom_site_disorder_group
N1A N 0.5791(5) 0.5543(4) 0.3090(4) 0.0360(13) Uani 0.59 1 d . . P A 1
N2A N 0.7931(9) 0.6412(4) 0.4471(7) 0.0315(17) Uani 0.59 1 d . . P A 1
C1A C 0.4429(8) 0.4581(8) 0.3033(5) 0.0398(18) Uani 0.59 1 d . U P A 1
C2A C 0.5267(5) 0.4394(4) 0.3882(5) 0.0389(14) Uani 0.59 1 d . . P A 1
C3A C 0.5226(7) 0.3708(6) 0.4527(6) 0.0415(16) Uani 0.59 1 d . . P A 1
H3A H 0.577869 0.358901 0.509236 0.050 Uiso 0.59 1 calc R U P A 1
C4A C 0.4368(7) 0.3205(7) 0.4331(7) 0.042(2) Uani 0.59 1 d . . P A 1
H4A H 0.433014 0.274064 0.476410 0.050 Uiso 0.59 1 calc R U P A 1
C5A C 0.3547(7) 0.3384(10) 0.3482(11) 0.050(3) Uani 0.59 1 d . . P A 1
H5A H 0.296599 0.302821 0.333357 0.060 Uiso 0.59 1 calc R U P A 1
C6A C 0.3600(18) 0.4050(14) 0.2903(17) 0.042(4) Uani 0.59 1 d . . P A 1
H6A H 0.303030 0.417689 0.235669 0.050 Uiso 0.59 1 calc R U P A 1
C7A C 0.6111(5) 0.5003(5) 0.3939(6) 0.0361(12) Uani 0.59 1 d . . P A 1
C8A C 0.7000(7) 0.5000(8) 0.4669(8) 0.0382(19) Uani 0.59 1 d . . P A 1
H8A H 0.705146 0.453759 0.513399 0.046 Uiso 0.59 1 calc R U P A 1
C9A C 0.7901(7) 0.5554(5) 0.4900(5) 0.036(2) Uani 0.59 1 d . . P A 1
C10A C 0.6981(15) 0.6783(14) 0.3856(14) 0.043(3) Uani 0.59 1 d . . P A 1
H10A H 0.707918 0.741988 0.367204 0.051 Uiso 0.59 1 calc R U P A 1
H10B H 0.654570 0.681396 0.423247 0.051 Uiso 0.59 1 calc R U P A 1
C11A C 0.6480(13) 0.6243(12) 0.2965(14) 0.036(2) Uani 0.59 1 d . . P A 1
H11A H 0.611224 0.666890 0.244154 0.043 Uiso 0.59 1 calc R U P A 1
H11B H 0.698014 0.592898 0.276991 0.043 Uiso 0.59 1 calc R U P A 1
C12A C 0.8727(3) 0.5194(3) 0.5560(3) 0.0370(9) Uani 0.59 1 d . . P A 1
H12A H 0.868045 0.462063 0.584697 0.044 Uiso 0.59 1 calc R U P A 1
C13A C 0.9702(12) 0.6486(9) 0.5451(13) 0.031(2) Uani 0.59 1 d . U P A 1
C14A C 0.9652(6) 0.5630(5) 0.5841(5) 0.0362(15) Uani 0.59 1 d . . P A 1
C15A C 1.0476(8) 0.5197(8) 0.6560(8) 0.042(2) Uani 0.59 1 d . . P A 1
H15A H 1.040768 0.462023 0.682858 0.050 Uiso 0.59 1 calc R U P A 1
C16A C 1.1376(6) 0.5647(6) 0.6851(5) 0.0466(16) Uani 0.59 1 d . . P A 1
H16A H 1.193128 0.536815 0.731780 0.056 Uiso 0.59 1 calc R U P A 1
C17A C 1.1478(7) 0.6511(6) 0.6466(6) 0.0514(18) Uani 0.59 1 d . . P A 1
H17A H 1.209758 0.680851 0.669634 0.062 Uiso 0.59 1 calc R U P A 1
C18A C 1.0684(17) 0.6949(10) 0.5745(15) 0.041(3) Uani 0.59 1 d . . P A 1
H18A H 1.077001 0.751207 0.546128 0.049 Uiso 0.59 1 calc R U P A 1
C21A C 0.4179(5) 0.5877(5) 0.1548(5) 0.0364(12) Uani 0.59 1 d . . P A 1
C22A C 0.3898(6) 0.5417(5) 0.0654(6) 0.0407(18) Uani 0.59 1 d . . P A 1
C23A C 0.3278(5) 0.5851(6) -0.0187(4) 0.0468(15) Uani 0.59 1 d . . P A 1
H23A H 0.310803 0.554336 -0.078646 0.056 Uiso 0.59 1 calc R U P A 1
C24A C 0.2910(6) 0.6731(6) -0.0148(7) 0.0451(17) Uani 0.59 1 d . . P A 1
C25A C 0.3200(8) 0.7199(7) 0.0748(8) 0.0442(18) Uani 0.59 1 d . . P A 1
H25A H 0.295464 0.779806 0.078095 0.053 Uiso 0.59 1 calc R U P A 1
C26A C 0.3842(7) 0.6782(6) 0.1581(6) 0.0402(18) Uani 0.59 1 d . . P A 1
C27A C 0.4248(4) 0.4441(4) 0.0589(4) 0.0568(14) Uani 0.59 1 d . . P A 1
H27A H 0.494693 0.439153 0.097744 0.085 Uiso 0.59 1 calc R U P A 1
H27B H 0.414433 0.429678 -0.008239 0.085 Uiso 0.59 1 calc R U P A 1
H27C H 0.387640 0.400740 0.082883 0.085 Uiso 0.59 1 calc R U P A 1
C28A C 0.2190(8) 0.7195(8) -0.1053(6) 0.071(2) Uani 0.59 1 d . . P A 1
H28A H 0.254362 0.739904 -0.146457 0.106 Uiso 0.59 1 calc R U P A 1
H28B H 0.188688 0.772677 -0.086649 0.106 Uiso 0.59 1 calc R U P A 1
H28C H 0.167986 0.675437 -0.140537 0.106 Uiso 0.59 1 calc R U P A 1
C29A C 0.4196(8) 0.7330(8) 0.2548(8) 0.061(2) Uani 0.59 1 d . . P A 1
H29A H 0.425070 0.691041 0.307971 0.092 Uiso 0.59 1 calc R U P A 1
H29B H 0.372173 0.781557 0.252070 0.092 Uiso 0.59 1 calc R U P A 1
H29C H 0.483692 0.760611 0.265084 0.092 Uiso 0.59 1 calc R U P A 1
C31A C 0.8847(9) 0.7945(6) 0.4348(8) 0.034(2) Uani 0.59 1 d . . P A 1
C32A C 0.8580(9) 0.8708(5) 0.4768(9) 0.038(2) Uani 0.59 1 d . . P A 1
C33A C 0.8616(10) 0.9603(4) 0.4419(9) 0.039(2) Uani 0.59 1 d . . P A 1
H33A H 0.843643 1.010814 0.472452 0.047 Uiso 0.59 1 calc R U P A 1
C34A C 0.8902(9) 0.9770(4) 0.3649(8) 0.0420(14) Uani 0.59 1 d . . P A 1
C35A C 0.9148(18) 0.9060(15) 0.3106(11) 0.0583(19) Uani 0.59 1 d . . P A 1
H35A H 0.930273 0.916038 0.254758 0.070 Uiso 0.59 1 calc R U P A 1
C36A C 0.9125(11) 0.8129(6) 0.3552(11) 0.0432(16) Uani 0.59 1 d . . P A 1
C37A C 0.8293(12) 0.8584(6) 0.5603(10) 0.071(3) Uani 0.59 1 d . . P A 1
H37A H 0.770163 0.820266 0.542436 0.106 Uiso 0.59 1 calc R U P A 1
H37B H 0.815997 0.918531 0.582717 0.106 Uiso 0.59 1 calc R U P A 1
H37C H 0.882559 0.828067 0.611818 0.106 Uiso 0.59 1 calc R U P A 1
C38A C 0.8927(11) 1.0791(11) 0.3300(8) 0.067(3) Uani 0.59 1 d . . P A 1
H38A H 0.833134 1.111345 0.328054 0.100 Uiso 0.59 1 calc R U P A 1
H38B H 0.896315 1.078733 0.265704 0.100 Uiso 0.59 1 calc R U P A 1
H38C H 0.950294 1.110764 0.374718 0.100 Uiso 0.59 1 calc R U P A 1
C39A C 0.939(2) 0.739(2) 0.307(2) 0.071(3) Uani 0.59 1 d . . P A 1
H39A H 0.986859 0.698916 0.354244 0.106 Uiso 0.59 1 calc R U P A 1
H39B H 0.968765 0.763171 0.262343 0.106 Uiso 0.59 1 calc R U P A 1
H39C H 0.880874 0.702692 0.271049 0.106 Uiso 0.59 1 calc R U P A 1
B1A B 0.4778(6) 0.5368(5) 0.2494(7) 0.0370(15) Uani 0.59 1 d . . P A 1
B2A B 0.8805(8) 0.6950(8) 0.4721(8) 0.0307(18) Uani 0.59 1 d . . P A 1
N1B N 0.8064(13) 0.6731(7) 0.4490(11) 0.034(3) Uani 0.41 1 d . . P B 2
N2B N 0.6041(7) 0.5480(7) 0.3519(6) 0.0392(19) Uani 0.41 1 d . . P B 2
C1B C 0.9843(17) 0.6689(13) 0.5426(19) 0.031(3) Uani 0.41 1 d . U P B 2
C2B C 0.9323(7) 0.5861(10) 0.5571(7) 0.041(3) Uani 0.41 1 d . . P B 2
C3B C 0.9856(8) 0.5151(7) 0.6140(7) 0.0403(18) Uani 0.41 1 d . . P B 2
H3B H 0.955157 0.459199 0.621012 0.048 Uiso 0.41 1 calc R U P B 2
C4B C 1.0854(10) 0.5290(10) 0.6603(11) 0.034(3) Uani 0.41 1 d . . P B 2
H4B H 1.122449 0.482108 0.701980 0.041 Uiso 0.41 1 calc R U P B 2
C5B C 1.1335(9) 0.6062(8) 0.6494(10) 0.047(3) Uani 0.41 1 d . . P B 2
H5B H 1.202258 0.612952 0.681258 0.057 Uiso 0.41 1 calc R U P B 2
C6B C 1.078(2) 0.6741(14) 0.5899(18) 0.032(4) Uani 0.41 1 d . . P B 2
H6B H 1.110363 0.728751 0.583145 0.039 Uiso 0.41 1 calc R U P B 2
C7B C 0.8242(9) 0.5876(10) 0.4961(10) 0.042(3) Uani 0.41 1 d . . P B 2
C8B C 0.7633(11) 0.5173(8) 0.4926(9) 0.039(3) Uani 0.41 1 d . . P B 2
H8B H 0.794443 0.467867 0.534055 0.047 Uiso 0.41 1 calc R U P B 2
C9B C 0.6596(11) 0.5008(10) 0.4387(10) 0.036(3) Uani 0.41 1 d . . P B 2
C10B C 0.657(2) 0.6077(18) 0.310(2) 0.048(5) Uani 0.41 1 d . . P B 2
H10C H 0.610737 0.630944 0.247314 0.058 Uiso 0.41 1 calc R U P B 2
H10D H 0.708332 0.571917 0.297153 0.058 Uiso 0.41 1 calc R U P B 2
C11B C 0.7063(17) 0.6942(18) 0.3784(17) 0.029(3) Uani 0.41 1 d . . P B 2
H11C H 0.710734 0.746772 0.337984 0.035 Uiso 0.41 1 calc R U P B 2
H11D H 0.663606 0.712932 0.413869 0.035 Uiso 0.41 1 calc R U P B 2
C12B C 0.6150(4) 0.4294(4) 0.4686(4) 0.0417(13) Uani 0.41 1 d . . P B 2
H12B H 0.652882 0.395859 0.524296 0.050 Uiso 0.41 1 calc R U P B 2
C13B C 0.4597(11) 0.4509(12) 0.3366(8) 0.039(3) Uani 0.41 1 d . U P B 2
C14B C 0.5164(8) 0.4035(8) 0.4212(8) 0.041(3) Uani 0.41 1 d . . P B 2
C15B C 0.4750(12) 0.3288(13) 0.4545(12) 0.049(3) Uani 0.41 1 d . . P B 2
H15B H 0.513803 0.296819 0.510888 0.059 Uiso 0.41 1 calc R U P B 2
C16B C 0.3795(8) 0.3017(7) 0.4067(8) 0.052(2) Uani 0.41 1 d . . P B 2
H16B H 0.355633 0.247988 0.427258 0.062 Uiso 0.41 1 calc R U P B 2
C17B C 0.3186(11) 0.3503(16) 0.3305(17) 0.060(5) Uani 0.41 1 d . . P B 2
H17B H 0.251027 0.334532 0.304388 0.072 Uiso 0.41 1 calc R U P B 2
C18B C 0.355(3) 0.427(2) 0.287(3) 0.045(5) Uani 0.41 1 d . . P B 2
H18B H 0.314279 0.458747 0.231903 0.054 Uiso 0.41 1 calc R U P B 2
C21B C 0.8918(13) 0.8259(8) 0.4280(13) 0.031(2) Uani 0.41 1 d . . P B 2
C22B C 0.9240(18) 0.8383(11) 0.3502(18) 0.0432(16) Uani 0.41 1 d . . P B 2
C23B C 0.921(3) 0.919(2) 0.3314(17) 0.0583(19) Uani 0.41 1 d . . P B 2
H23B H 0.955306 0.928887 0.288836 0.070 Uiso 0.41 1 calc R U P B 2
C24B C 0.8853(15) 1.0053(8) 0.3495(13) 0.0420(14) Uani 0.41 1 d . . P B 2
C25B C 0.8633(18) 0.9921(8) 0.4323(16) 0.039(2) Uani 0.41 1 d . . P B 2
H25B H 0.846829 1.043490 0.462898 0.047 Uiso 0.41 1 calc R U P B 2
C26B C 0.8651(11) 0.9051(7) 0.4701(10) 0.031(3) Uani 0.41 1 d . . P B 2
C27B C 0.959(3) 0.747(3) 0.302(3) 0.071(3) Uani 0.41 1 d . . P B 2
H27D H 1.015961 0.718672 0.350429 0.106 Uiso 0.41 1 calc R U P B 2
H27E H 0.975818 0.767347 0.247335 0.106 Uiso 0.41 1 calc R U P B 2
H27F H 0.904896 0.702949 0.280335 0.106 Uiso 0.41 1 calc R U P B 2
C28B C 0.8678(16) 1.0898(17) 0.2972(12) 0.080(5) Uani 0.41 1 d . U P B 2
H28D H 0.831853 1.131965 0.323854 0.120 Uiso 0.41 1 calc R U P B 2
H28E H 0.828878 1.077783 0.229458 0.120 Uiso 0.41 1 calc R U P B 2
H28F H 0.930488 1.117607 0.302259 0.120 Uiso 0.41 1 calc R U P B 2
C29B C 0.8344(18) 0.8937(7) 0.5632(15) 0.073(4) Uani 0.41 1 d . . P B 2
H29D H 0.762769 0.893448 0.543024 0.110 Uiso 0.41 1 calc R U P B 2
H29E H 0.861150 0.945077 0.607417 0.110 Uiso 0.41 1 calc R U P B 2
H29F H 0.860604 0.835634 0.595665 0.110 Uiso 0.41 1 calc R U P B 2
C31B C 0.4434(7) 0.5758(7) 0.1980(8) 0.042(2) Uani 0.41 1 d . . P B 2
C32B C 0.4243(8) 0.5286(9) 0.1128(8) 0.051(3) Uani 0.41 1 d . . P B 2
C33B C 0.3640(9) 0.5676(8) 0.0253(9) 0.052(4) Uani 0.41 1 d . . P B 2
H33B H 0.352814 0.535098 -0.032958 0.062 Uiso 0.41 1 calc R U P B 2
C34B C 0.3201(10) 0.6537(15) 0.0226(10) 0.070(5) Uani 0.41 1 d . . P B 2
C35B C 0.3429(11) 0.6994(10) 0.1071(11) 0.055(4) Uani 0.41 1 d . . P B 2
H35B H 0.317792 0.759775 0.106449 0.066 Uiso 0.41 1 calc R U P B 2
C36B C 0.4019(11) 0.6616(13) 0.1952(10) 0.055(4) Uani 0.41 1 d . . P B 2
C37B C 0.4681(7) 0.4323(6) 0.1129(6) 0.065(2) Uani 0.41 1 d . . P B 2
H37D H 0.536366 0.431558 0.157397 0.098 Uiso 0.41 1 calc R U P B 2
H37E H 0.465557 0.417322 0.048040 0.098 Uiso 0.41 1 calc R U P B 2
H37F H 0.430222 0.386772 0.133455 0.098 Uiso 0.41 1 calc R U P B 2
C38B C 0.2506(10) 0.6967(10) -0.0723(9) 0.077(4) Uani 0.41 1 d . . P B 2
H38D H 0.256061 0.662702 -0.126874 0.115 Uiso 0.41 1 calc R U P B 2
H38E H 0.268841 0.761146 -0.075798 0.115 Uiso 0.41 1 calc R U P B 2
H38F H 0.182912 0.693629 -0.074390 0.115 Uiso 0.41 1 calc R U P B 2
C39B C 0.4132(18) 0.7186(16) 0.2812(15) 0.110(8) Uani 0.41 1 d . U P B 2
H39D H 0.368656 0.695976 0.312096 0.166 Uiso 0.41 1 calc R U P B 2
H39E H 0.397365 0.782733 0.261621 0.166 Uiso 0.41 1 calc R U P B 2
H39F H 0.480951 0.714572 0.326491 0.166 Uiso 0.41 1 calc R U P B 2
B1B B 0.8953(14) 0.7288(9) 0.4722(12) 0.037(4) Uani 0.41 1 d . . P B 2
B2B B 0.5039(9) 0.5272(8) 0.2978(8) 0.043(2) Uani 0.41 1 d . . P B 2

loop_
_atom_site_aniso_label
_atom_site_aniso_U_11
_atom_site_aniso_U_22
_atom_site_aniso_U_33
_atom_site_aniso_U_23
_atom_site_aniso_U_13
_atom_site_aniso_U_12
N1A 0.039(4) 0.035(2) 0.034(3) 0.005(3) 0.013(3) -0.001(2)
N2A 0.038(3) 0.021(4) 0.031(2) 0.006(4) 0.008(2) 0.003(4)
C1A 0.035(4) 0.038(3) 0.037(4) 0.000(4) 0.002(4) 0.004(3)
C2A 0.056(4) 0.027(3) 0.036(3) 0.004(2) 0.019(3) 0.003(3)
C3A 0.048(4) 0.035(5) 0.045(5) 0.001(3) 0.021(4) 0.000(3)
C4A 0.053(8) 0.033(3) 0.039(6) 0.001(3) 0.016(5) -0.008(5)
C5A 0.058(7) 0.041(4) 0.059(6) -0.002(4) 0.031(6) -0.012(5)
C6A 0.041(5) 0.032(8) 0.045(5) 0.000(5) 0.007(3) -0.003(5)
C7A 0.042(4) 0.033(3) 0.034(4) 0.004(3) 0.015(3) 0.003(3)
C8A 0.039(6) 0.034(3) 0.038(6) 0.008(4) 0.010(4) 0.010(6)
C9A 0.051(8) 0.028(6) 0.031(3) 0.007(4) 0.016(4) 0.004(4)
C10A 0.051(5) 0.037(6) 0.048(5) 0.017(4) 0.025(3) 0.000(4)
C11A 0.037(5) 0.024(5) 0.051(5) 0.010(4) 0.020(4) 0.000(4)
C12A 0.046(2) 0.0284(19) 0.033(2) -0.0003(16) 0.0101(18) 0.0012(18)
C13A 0.028(4) 0.031(6) 0.036(3) -0.003(4) 0.014(3) -0.013(4)
C14A 0.040(5) 0.032(4) 0.035(5) -0.002(3) 0.012(4) 0.011(3)
C15A 0.044(7) 0.041(3) 0.043(4) -0.007(3) 0.019(5) -0.005(5)
C16A 0.046(4) 0.050(5) 0.041(4) -0.003(3) 0.013(3) 0.013(3)
C17A 0.043(4) 0.066(5) 0.042(3) -0.004(4) 0.011(3) 0.006(4)
C18A 0.039(5) 0.037(7) 0.043(6) 0.006(4) 0.011(4) 0.002(6)
C21A 0.036(3) 0.035(3) 0.037(3) 0.007(4) 0.012(3) 0.001(2)
C22A 0.051(5) 0.038(4) 0.034(6) 0.005(5) 0.016(5) -0.008(4)
C23A 0.055(4) 0.053(3) 0.030(3) 0.001(3) 0.013(3) -0.009(3)
C24A 0.049(5) 0.050(4) 0.036(5) 0.003(4) 0.014(4) -0.005(3)
C25A 0.043(4) 0.038(5) 0.048(6) 0.009(4) 0.013(4) 0.007(3)
C26A 0.046(5) 0.029(4) 0.042(7) 0.013(4) 0.012(5) 0.007(4)
C27A 0.071(4) 0.044(3) 0.051(3) -0.002(3) 0.016(3) -0.008(3)
C28A 0.070(6) 0.091(6) 0.043(5) 0.016(4) 0.010(4) 0.016(4)
C29A 0.066(4) 0.046(4) 0.070(6) -0.005(4) 0.022(4) 0.011(3)
C31A 0.047(4) 0.025(5) 0.031(3) 0.009(4) 0.015(2) -0.002(4)
C32A 0.047(4) 0.026(5) 0.039(3) 0.008(4) 0.014(2) 0.006(4)
C33A 0.0490(18) 0.017(6) 0.049(4) -0.007(6) 0.015(2) 0.003(6)
C34A 0.058(2) 0.018(5) 0.053(4) 0.001(4) 0.024(3) -0.004(4)
C35A 0.085(4) 0.057(6) 0.049(7) -0.039(4) 0.043(6) -0.019(4)
C36A 0.060(4) 0.032(6) 0.048(2) -0.008(5) 0.032(2) -0.017(4)
C37A 0.114(6) 0.052(5) 0.066(4) -0.001(5) 0.056(4) 0.039(6)
C38A 0.072(6) 0.057(5) 0.067(7) -0.012(5) 0.021(5) -0.002(4)
C39A 0.109(10) 0.065(6) 0.073(3) -0.007(3) 0.075(5) -0.010(6)
B1A 0.034(4) 0.038(3) 0.039(4) -0.003(4) 0.013(4) -0.002(3)
B2A 0.032(6) 0.030(5) 0.032(3) -0.003(4) 0.014(3) -0.008(4)
N1B 0.049(8) 0.019(5) 0.039(4) 0.005(5) 0.022(4) 0.007(6)
N2B 0.039(5) 0.049(4) 0.028(4) 0.007(5) 0.010(4) -0.003(4)
C1B 0.035(7) 0.029(7) 0.035(4) -0.002(5) 0.022(5) -0.010(5)
C2B 0.038(7) 0.051(7) 0.032(5) -0.002(4) 0.011(4) 0.020(5)
C3B 0.034(5) 0.051(5) 0.034(4) -0.009(4) 0.011(4) 0.003(5)
C4B 0.031(8) 0.035(5) 0.035(5) 0.004(3) 0.010(6) -0.003(6)
C5B 0.046(6) 0.043(8) 0.049(6) -0.010(6) 0.012(5) 0.012(6)
C6B 0.049(11) 0.017(7) 0.035(8) 0.004(5) 0.020(8) 0.003(5)
C7B 0.055(8) 0.034(7) 0.048(5) 0.003(5) 0.032(6) 0.004(5)
C8B 0.036(6) 0.042(7) 0.042(4) 0.006(5) 0.016(5) 0.008(6)
C9B 0.030(9) 0.041(4) 0.035(10) 0.011(7) 0.010(6) 0.015(8)
C10B 0.054(7) 0.027(8) 0.062(10) 0.018(6) 0.019(6) 0.016(5)
C11B 0.025(5) 0.029(8) 0.033(5) 0.014(4) 0.009(4) 0.006(4)
C12B 0.039(3) 0.043(3) 0.041(3) 0.007(3) 0.013(3) 0.000(3)
C13B 0.026(6) 0.046(5) 0.032(6) 0.003(5) -0.006(5) 0.000(4)
C14B 0.046(5) 0.031(8) 0.042(8) -0.003(4) 0.010(6) 0.005(6)
C15B 0.050(10) 0.067(7) 0.033(7) -0.006(5) 0.017(7) -0.016(7)
C16B 0.059(6) 0.055(6) 0.050(5) -0.017(4) 0.030(5) -0.014(5)
C17B 0.061(9) 0.068(9) 0.063(10) -0.029(8) 0.037(9) -0.021(9)
C18B 0.049(7) 0.040(14) 0.049(7) 0.016(8) 0.020(5) 0.002(8)
C21B 0.040(4) 0.024(7) 0.033(4) 0.013(6) 0.017(3) -0.001(5)
C22B 0.060(4) 0.032(6) 0.048(2) -0.008(5) 0.032(2) -0.017(4)
C23B 0.085(4) 0.057(6) 0.049(7) -0.039(4) 0.043(6) -0.019(4)
C24B 0.058(2) 0.018(5) 0.053(4) 0.001(4) 0.024(3) -0.004(4)
C25B 0.0490(18) 0.017(6) 0.049(4) -0.007(6) 0.015(2) 0.003(6)
C26B 0.043(4) 0.019(8) 0.034(5) -0.003(6) 0.020(4) 0.006(7)
C27B 0.109(10) 0.065(6) 0.073(3) -0.007(3) 0.075(5) -0.010(6)
C28B 0.111(15) 0.074(9) 0.075(11) -0.028(8) 0.057(9) -0.016(9)
C29B 0.124(9) 0.048(8) 0.054(5) -0.004(7) 0.039(5) 0.047(8)
C31B 0.036(5) 0.057(6) 0.028(5) 0.018(5) 0.005(4) 0.004(4)
C32B 0.057(7) 0.060(6) 0.041(6) 0.010(6) 0.022(5) -0.014(5)
C33B 0.069(11) 0.066(12) 0.019(8) -0.002(6) 0.013(7) -0.028(8)
C34B 0.054(8) 0.107(14) 0.041(9) 0.030(8) 0.008(6) -0.026(8)
C35B 0.062(12) 0.048(8) 0.059(14) 0.022(7) 0.027(9) 0.021(7)
C36B 0.047(6) 0.067(9) 0.048(9) 0.028(6) 0.015(6) 0.012(5)
C37B 0.082(7) 0.061(5) 0.058(5) -0.016(4) 0.032(5) -0.017(5)
C38B 0.080(12) 0.086(11) 0.056(11) 0.013(8) 0.014(8) -0.029(9)
C39B 0.155(13) 0.101(12) 0.096(12) 0.004(8) 0.070(9) 0.035(9)
B1B 0.033(6) 0.040(10) 0.043(5) -0.010(8) 0.020(4) -0.015(7)
B2B 0.038(6) 0.052(5) 0.036(6) 0.005(5) 0.010(5) 0.013(5)

loop_
_atom_type_symbol
_atom_type_description
_atom_type_scat_dispersion_real
_atom_type_scat_dispersion_imag
_atom_type_scat_source
C C 0.0013 0.0009 'International Tables Vol C Tables 4.2.6.8 and 6.1.1.4'
H H 0.0000 0.0000 'International Tables Vol C Tables 4.2.6.8 and 6.1.1.4'
B B 0.0007 0.0004 'International Tables Vol C Tables 4.2.6.8 and 6.1.1.4'
N N 0.0030 0.0020 'International Tables Vol C Tables 4.2.6.8 and 6.1.1.4'

loop_
_geom_angle_atom_site_label_1
_geom_angle_atom_site_label_2
_geom_angle_atom_site_label_3
_geom_angle
_geom_angle_site_symmetry_1
_geom_angle_site_symmetry_3
_geom_angle_publ_flag
C7A N1A B1A 112.8(6) . . ?
C7A N1A C11A 117.9(8) . . ?
B1A N1A C11A 129.1(8) . . ?
C9A N2A B2A 122.4(9) . . ?
C9A N2A C10A 115.7(10) . . ?
B2A N2A C10A 121.3(10) . . ?
C6A C1A C2A 116.2(11) . . ?
C6A C1A B1A 138.9(11) . . ?
C2A C1A B1A 104.9(8) . . ?
C3A C2A C1A 120.5(8) . . ?
C3A C2A C7A 128.3(9) . . ?
C1A C2A C7A 111.3(8) . . ?
C4A C3A C2A 119.2(8) . . ?
C4A C3A H3A 120.4 . . ?
C2A C3A H3A 120.4 . . ?
C3A C4A C5A 120.1(9) . . ?
C3A C4A H4A 120.0 . . ?
C5A C4A H4A 120.0 . . ?
C6A C5A C4A 119.2(14) . . ?
C6A C5A H5A 120.4 . . ?
C4A C5A H5A 120.4 . . ?
C5A C6A C1A 124.7(16) . . ?
C5A C6A H6A 117.6 . . ?
C1A C6A H6A 117.6 . . ?
C8A C7A N1A 128.9(9) . . ?
C8A C7A C2A 125.1(9) . . ?
N1A C7A C2A 106.0(6) . . ?
C7A C8A C9A 134.5(11) . . ?
C7A C8A H8A 112.8 . . ?
C9A C8A H8A 112.8 . . ?
C12A C9A N2A 120.4(8) . . ?
C12A C9A C8A 116.4(8) . . ?
N2A C9A C8A 123.2(8) . . ?
N2A C10A C11A 114.6(15) . . ?
N2A C10A H10A 108.6 . . ?
C11A C10A H10A 108.6 . . ?
N2A C10A H10B 108.6 . . ?
C11A C10A H10B 108.6 . . ?
H10A C10A H10B 107.6 . . ?
N1A C11A C10A 112.7(14) . . ?
N1A C11A H11A 109.1 . . ?
C10A C11A H11A 109.1 . . ?
N1A C11A H11B 109.1 . . ?
C10A C11A H11B 109.1 . . ?
H11A C11A H11B 107.8 . . ?
C9A C12A C14A 123.2(6) . . ?
C9A C12A H12A 118.4 . . ?
C14A C12A H12A 118.4 . . ?
C14A C13A C18A 118.0(13) . . ?
C14A C13A B2A 122.3(11) . . ?
C18A C13A B2A 119.7(10) . . ?
C13A C14A C12A 117.9(9) . . ?
C13A C14A C15A 123.3(10) . . ?
C12A C14A C15A 118.7(8) . . ?
C16A C15A C14A 118.1(9) . . ?
C16A C15A H15A 120.9 . . ?
C14A C15A H15A 120.9 . . ?
C15A C16A C17A 121.2(8) . . ?
C15A C16A H16A 119.4 . . ?
C17A C16A H16A 119.4 . . ?
C16A C17A C18A 122.1(9) . . ?
C16A C17A H17A 119.0 . . ?
C18A C17A H17A 119.0 . . ?
C17A C18A C13A 117.1(12) . . ?
C17A C18A H18A 121.4 . . ?
C13A C18A H18A 121.4 . . ?
C26A C21A C22A 119.1(6) . . ?
C26A C21A B1A 120.1(6) . . ?
C22A C21A B1A 120.6(6) . . ?
C23A C22A C21A 120.4(7) . . ?
C23A C22A C27A 118.9(8) . . ?
C21A C22A C27A 120.7(7) . . ?
C24A C23A C22A 120.6(8) . . ?
C24A C23A H23A 119.7 . . ?
C22A C23A H23A 119.7 . . ?
C23A C24A C25A 119.2(8) . . ?
C23A C24A C28A 121.2(7) . . ?
C25A C24A C28A 119.6(7) . . ?
C26A C25A C24A 120.5(9) . . ?
C26A C25A H25A 119.8 . . ?
C24A C25A H25A 119.8 . . ?
C25A C26A C21A 120.3(8) . . ?
C25A C26A C29A 119.6(9) . . ?
C21A C26A C29A 120.1(7) . . ?
C22A C27A H27A 109.5 . . ?
C22A C27A H27B 109.5 . . ?
H27A C27A H27B 109.5 . . ?
C22A C27A H27C 109.5 . . ?
H27A C27A H27C 109.5 . . ?
H27B C27A H27C 109.5 . . ?
C24A C28A H28A 109.5 . . ?
C24A C28A H28B 109.5 . . ?
H28A C28A H28B 109.5 . . ?
C24A C28A H28C 109.5 . . ?
H28A C28A H28C 109.5 . . ?
H28B C28A H28C 109.5 . . ?
C26A C29A H29A 109.5 . . ?
C26A C29A H29B 109.5 . . ?
H29A C29A H29B 109.5 . . ?
C26A C29A H29C 109.5 . . ?
H29A C29A H29C 109.5 . . ?
H29B C29A H29C 109.5 . . ?
C32A C31A C36A 116.0(8) . . ?
C32A C31A B2A 121.6(8) . . ?
C36A C31A B2A 122.4(9) . . ?
C31A C32A C33A 120.9(9) . . ?
C31A C32A C37A 119.8(6) . . ?
C33A C32A C37A 119.3(9) . . ?
C34A C33A C32A 122.3(9) . . ?
C34A C33A H33A 118.8 . . ?
C32A C33A H33A 118.8 . . ?
C33A C34A C35A 123.8(10) . . ?
C33A C34A C38A 119.4(10) . . ?
C35A C34A C38A 116.7(13) . . ?
C34A C35A C36A 110.2(13) . . ?
C34A C35A H35A 124.9 . . ?
C36A C35A H35A 124.9 . . ?
C31A C36A C39A 119.7(12) . . ?
C31A C36A C35A 126.6(11) . . ?
C39A C36A C35A 113.6(14) . . ?
C32A C37A H37A 109.5 . . ?
C32A C37A H37B 109.5 . . ?
H37A C37A H37B 109.5 . . ?
C32A C37A H37C 109.5 . . ?
H37A C37A H37C 109.5 . . ?
H37B C37A H37C 109.5 . . ?
C34A C38A H38A 109.5 . . ?
C34A C38A H38B 109.5 . . ?
H38A C38A H38B 109.5 . . ?
C34A C38A H38C 109.5 . . ?
H38A C38A H38C 109.5 . . ?
H38B C38A H38C 109.5 . . ?
C36A C39A H39A 109.5 . . ?
C36A C39A H39B 109.5 . . ?
H39A C39A H39B 109.5 . . ?
C36A C39A H39C 109.5 . . ?
H39A C39A H39C 109.5 . . ?
H39B C39A H39C 109.5 . . ?
N1A B1A C21A 126.2(5) . . ?
N1A B1A C1A 105.1(7) . . ?
C21A B1A C1A 128.7(6) . . ?
N2A B2A C13A 113.7(9) . . ?
N2A B2A C31A 124.1(11) . . ?
C13A B2A C31A 122.1(9) . . ?
C7B N1B B1B 112.4(13) . . ?
C7B N1B C11B 119.5(14) . . ?
B1B N1B C11B 127.8(15) . . ?
C10B N2B B2B 118.6(15) . . ?
C10B N2B C9B 117.7(15) . . ?
B2B N2B C9B 122.9(11) . . ?
C6B C1B C2B 118(2) . . ?
C6B C1B B1B 140.6(16) . . ?
C2B C1B B1B 101.5(15) . . ?
C3B C2B C1B 119.3(14) . . ?
C3B C2B C7B 128.0(14) . . ?
C1B C2B C7B 112.3(13) . . ?
C2B C3B C4B 117.1(11) . . ?
C2B C3B H3B 121.4 . . ?
C4B C3B H3B 121.4 . . ?
C5B C4B C3B 123.8(13) . . ?
C5B C4B H4B 118.1 . . ?
C3B C4B H4B 118.1 . . ?
C4B C5B C6B 117.0(16) . . ?
C4B C5B H5B 121.5 . . ?
C6B C5B H5B 121.5 . . ?
C1B C6B C5B 125(2) . . ?
C1B C6B H6B 117.6 . . ?
C5B C6B H6B 117.6 . . ?
C8B C7B N1B 130.7(15) . . ?
C8B C7B C2B 123.1(17) . . ?
N1B C7B C2B 106.2(12) . . ?
C7B C8B C9B 133.5(16) . . ?
C7B C8B H8B 113.2 . . ?
C9B C8B H8B 113.2 . . ?
C12B C9B N2B 118.2(12) . . ?
C12B C9B C8B 117.6(11) . . ?
N2B C9B C8B 124.0(13) . . ?
N2B C10B C11B 112(2) . . ?
N2B C10B H10C 109.2 . . ?
C11B C10B H10C 109.2 . . ?
N2B C10B H10D 109.2 . . ?
C11B C10B H10D 109.2 . . ?
H10C C10B H10D 107.9 . . ?
N1B C11B C10B 112.9(18) . . ?
N1B C11B H11C 109.0 . . ?
C10B C11B H11C 109.0 . . ?
N1B C11B H11D 109.0 . . ?
C10B C11B H11D 109.0 . . ?
H11C C11B H11D 107.8 . . ?
C9B C12B C14B 123.7(9) . . ?
C9B C12B H12B 118.2 . . ?
C14B C12B H12B 118.2 . . ?
C14B C13B C18B 119.8(19) . . ?
C14B C13B B2B 120.6(12) . . ?
C18B C13B B2B 119.6(16) . . ?
C12B C14B C13B 118.9(13) . . ?
C12B C14B C15B 121.1(12) . . ?
C13B C14B C15B 119.9(12) . . ?
C16B C15B C14B 121.2(16) . . ?
C16B C15B H15B 119.4 . . ?
C14B C15B H15B 119.4 . . ?
C17B C16B C15B 121.4(15) . . ?
C17B C16B H16B 119.3 . . ?
C15B C16B H16B 119.3 . . ?
C16B C17B C18B 121.5(18) . . ?
C16B C17B H17B 119.3 . . ?
C18B C17B H17B 119.3 . . ?
C13B C18B C17B 116(2) . . ?
C13B C18B H18B 122.2 . . ?
C17B C18B H18B 122.2 . . ?
C22B C21B C26B 118.7(11) . . ?
C22B C21B B1B 119.8(14) . . ?
C26B C21B B1B 121.2(12) . . ?
C23B C22B C21B 109(2) . . ?
C23B C22B C27B 132(2) . . ?
C21B C22B C27B 119.7(16) . . ?
C22B C23B C24B 143(3) . . ?
C22B C23B H23B 108.4 . . ?
C24B C23B H23B 108.4 . . ?
C25B C24B C23B 105.4(15) . . ?
C25B C24B C28B 123.2(17) . . ?
C23B C24B C28B 131(2) . . ?
C26B C25B C24B 120.6(15) . . ?
C26B C25B H25B 119.7 . . ?
C24B C25B H25B 119.7 . . ?
C25B C26B C21B 121.8(13) . . ?
C25B C26B C29B 118.3(12) . . ?
C21B C26B C29B 119.9(9) . . ?
C22B C27B H27D 109.5 . . ?
C22B C27B H27E 109.5 . . ?
H27D C27B H27E 109.5 . . ?
C22B C27B H27F 109.5 . . ?
H27D C27B H27F 109.5 . . ?
H27E C27B H27F 109.5 . . ?
C24B C28B H28D 109.5 . . ?
C24B C28B H28E 109.5 . . ?
H28D C28B H28E 109.5 . . ?
C24B C28B H28F 109.5 . . ?
H28D C28B H28F 109.5 . . ?
H28E C28B H28F 109.5 . . ?
C26B C29B H29D 109.5 . . ?
C26B C29B H29E 109.5 . . ?
H29D C29B H29E 109.5 . . ?
C26B C29B H29F 109.5 . . ?
H29D C29B H29F 109.5 . . ?
H29E C29B H29F 109.5 . . ?
C36B C31B C32B 118.7(11) . . ?
C36B C31B B2B 121.1(11) . . ?
C32B C31B B2B 120.0(9) . . ?
C31B C32B C33B 120.4(13) . . ?
C31B C32B C37B 120.3(8) . . ?
C33B C32B C37B 119.3(12) . . ?
C34B C33B C32B 121.0(13) . . ?
C34B C33B H33B 119.5 . . ?
C32B C33B H33B 119.5 . . ?
C35B C34B C33B 117.0(10) . . ?
C35B C34B C38B 120.9(17) . . ?
C33B C34B C38B 122.0(16) . . ?
C34B C35B C36B 122.9(15) . . ?
C34B C35B H35B 118.6 . . ?
C36B C35B H35B 118.6 . . ?
C31B C36B C35B 119.9(16) . . ?
C31B C36B C39B 124.6(13) . . ?
C35B C36B C39B 115.5(16) . . ?
C32B C37B H37D 109.5 . . ?
C32B C37B H37E 109.5 . . ?
H37D C37B H37E 109.5 . . ?
C32B C37B H37F 109.5 . . ?
H37D C37B H37F 109.5 . . ?
H37E C37B H37F 109.5 . . ?
C34B C38B H38D 109.5 . . ?
C34B C38B H38E 109.5 . . ?
H38D C38B H38E 109.5 . . ?
C34B C38B H38F 109.5 . . ?
H38D C38B H38F 109.5 . . ?
H38E C38B H38F 109.5 . . ?
C36B C39B H39D 109.5 . . ?
C36B C39B H39E 109.5 . . ?
H39D C39B H39E 109.5 . . ?
C36B C39B H39F 109.5 . . ?
H39D C39B H39F 109.5 . . ?
H39E C39B H39F 109.5 . . ?
N1B B1B C21B 120.9(16) . . ?
N1B B1B C1B 107.2(12) . . ?
C21B B1B C1B 131.9(15) . . ?
N2B B2B C13B 115.8(9) . . ?
N2B B2B C31B 123.1(9) . . ?
C13B B2B C31B 121.0(9) . . ?

loop_
_geom_bond_atom_site_label_1
_geom_bond_atom_site_label_2
_geom_bond_distance
_geom_bond_site_symmetry_2
_geom_bond_publ_flag
N1A C7A 1.419(7) . ?
N1A B1A 1.450(9) . ?
N1A C11A 1.490(19) . ?
N2A C9A 1.410(8) . ?
N2A B2A 1.429(10) . ?
N2A C10A 1.46(2) . ?
C1A C6A 1.39(3) . ?
C1A C2A 1.437(9) . ?
C1A B1A 1.584(14) . ?
C2A C3A 1.402(7) . ?
C2A C7A 1.496(9) . ?
C3A C4A 1.390(14) . ?
C3A H3A 0.9500 . ?
C4A C5A 1.421(14) . ?
C4A H4A 0.9500 . ?
C5A C6A 1.32(3) . ?
C5A H5A 0.9500 . ?
C6A H6A 0.9500 . ?
C7A C8A 1.362(8) . ?
C8A C9A 1.474(11) . ?
C8A H8A 0.9500 . ?
C9A C12A 1.359(9) . ?
C10A C11A 1.49(3) . ?
C10A H10A 0.9900 . ?
C10A H10B 0.9900 . ?
C11A H11A 0.9900 . ?
C11A H11B 0.9900 . ?
C12A C14A 1.414(9) . ?
C12A H12A 0.9500 . ?
C13A C14A 1.386(14) . ?
C13A C18A 1.50(2) . ?
C13A B2A 1.53(2) . ?
C14A C15A 1.438(12) . ?
C15A C16A 1.392(10) . ?
C15A H15A 0.9500 . ?
C16A C17A 1.411(9) . ?
C16A H16A 0.9500 . ?
C17A C18A 1.418(18) . ?
C17A H17A 0.9500 . ?
C18A H18A 0.9500 . ?
C21A C26A 1.413(12) . ?
C21A C22A 1.414(9) . ?
C21A B1A 1.554(10) . ?
C22A C23A 1.406(9) . ?
C22A C27A 1.523(9) . ?
C23A C24A 1.397(14) . ?
C23A H23A 0.9500 . ?
C24A C25A 1.422(16) . ?
C24A C28A 1.537(9) . ?
C25A C26A 1.397(9) . ?
C25A H25A 0.9500 . ?
C26A C29A 1.564(15) . ?
C27A H27A 0.9800 . ?
C27A H27B 0.9800 . ?
C27A H27C 0.9800 . ?
C28A H28A 0.9800 . ?
C28A H28B 0.9800 . ?
C28A H28C 0.9800 . ?
C29A H29A 0.9800 . ?
C29A H29B 0.9800 . ?
C29A H29C 0.9800 . ?
C31A C32A 1.397(17) . ?
C31A C36A 1.412(16) . ?
C31A B2A 1.559(10) . ?
C32A C33A 1.409(6) . ?
C32A C37A 1.461(19) . ?
C33A C34A 1.38(2) . ?
C33A H33A 0.9500 . ?
C34A C35A 1.436(18) . ?
C34A C38A 1.578(15) . ?
C35A C36A 1.51(3) . ?
C35A H35A 0.9500 . ?
C36A C39A 1.43(3) . ?
C37A H37A 0.9800 . ?
C37A H37B 0.9800 . ?
C37A H37C 0.9800 . ?
C38A H38A 0.9800 . ?
C38A H38B 0.9800 . ?
C38A H38C 0.9800 . ?
C39A H39A 0.9800 . ?
C39A H39B 0.9800 . ?
C39A H39C 0.9800 . ?
N1B C7B 1.404(14) . ?
N1B B1B 1.464(15) . ?
N1B C11B 1.50(3) . ?
N2B C10B 1.44(3) . ?
N2B B2B 1.428(14) . ?
N2B C9B 1.432(12) . ?
C1B C6B 1.30(4) . ?
C1B C2B 1.480(19) . ?
C1B B1B 1.60(3) . ?
C2B C3B 1.386(10) . ?
C2B C7B 1.514(16) . ?
C3B C4B 1.386(13) . ?
C3B H3B 0.9500 . ?
C4B C5B 1.365(15) . ?
C4B H4B 0.9500 . ?
C5B C6B 1.38(2) . ?
C5B H5B 0.9500 . ?
C6B H6B 0.9500 . ?
C7B C8B 1.345(12) . ?
C8B C9B 1.458(14) . ?
C8B H8B 0.9500 . ?
C9B C12B 1.384(16) . ?
C10B C11B 1.62(5) . ?
C10B H10C 0.9900 . ?
C10B H10D 0.9900 . ?
C11B H11C 0.9900 . ?
C11B H11D 0.9900 . ?
C12B C14B 1.410(12) . ?
C12B H12B 0.9500 . ?
C13B C14B 1.414(14) . ?
C13B C18B 1.48(4) . ?
C13B B2B 1.50(2) . ?
C14B C15B 1.42(2) . ?
C15B C16B 1.377(13) . ?
C15B H15B 0.9500 . ?
C16B C17B 1.36(2) . ?
C16B H16B 0.9500 . ?
C17B C18B 1.48(5) . ?
C17B H17B 0.9500 . ?
C18B H18B 0.9500 . ?
C21B C22B 1.41(3) . ?
C21B C26B 1.43(2) . ?
C21B B1B 1.551(13) . ?
C22B C23B 1.21(4) . ?
C22B C27B 1.67(5) . ?
C23B C24B 1.42(3) . ?
C23B H23B 0.9500 . ?
C24B C25B 1.40(3) . ?
C24B C28B 1.43(2) . ?
C25B C26B 1.381(10) . ?
C25B H25B 0.9500 . ?
C26B C29B 1.62(3) . ?
C27B H27D 0.9800 . ?
C27B H27E 0.9800 . ?
C27B H27F 0.9800 . ?
C28B H28D 0.9800 . ?
C28B H28E 0.9800 . ?
C28B H28F 0.9800 . ?
C29B H29D 0.9800 . ?
C29B H29E 0.9800 . ?
C29B H29F 0.9800 . ?
C31B C36B 1.38(2) . ?
C31B C32B 1.381(14) . ?
C31B B2B 1.597(11) . ?
C32B C33B 1.406(11) . ?
C32B C37B 1.539(16) . ?
C33B C34B 1.40(2) . ?
C33B H33B 0.9500 . ?
C34B C35B 1.36(3) . ?
C34B C38B 1.547(12) . ?
C35B C36B 1.400(11) . ?
C35B H35B 0.9500 . ?
C36B C39B 1.48(3) . ?
C37B H37D 0.9800 . ?
C37B H37E 0.9800 . ?
C37B H37F 0.9800 . ?
C38B H38D 0.9800 . ?
C38B H38E 0.9800 . ?
C38B H38F 0.9800 . ?
C39B H39D 0.9800 . ?
C39B H39E 0.9800 . ?
C39B H39F 0.9800 . ?

loop_
_geom_torsion_atom_site_label_1
_geom_torsion_atom_site_label_2
_geom_torsion_atom_site_label_3
_geom_torsion_atom_site_label_4
_geom_torsion
_geom_torsion_site_symmetry_1
_geom_torsion_site_symmetry_2
_geom_torsion_site_symmetry_3
_geom_torsion_site_symmetry_4
_geom_torsion_publ_flag
C6A C1A C2A C3A 0.0(17) . . . . ?
B1A C1A C2A C3A -178.6(7) . . . . ?
C6A C1A C2A C7A 179.7(13) . . . . ?
B1A C1A C2A C7A 1.1(9) . . . . ?
C1A C2A C3A C4A 0.7(13) . . . . ?
C7A C2A C3A C4A -178.9(7) . . . . ?
C2A C3A C4A C5A 0.3(15) . . . . ?
C3A C4A C5A C6A -2(2) . . . . ?
C4A C5A C6A C1A 3(3) . . . . ?
C2A C1A C6A C5A -2(3) . . . . ?
B1A C1A C6A C5A 176.0(15) . . . . ?
B1A N1A C7A C8A -178.3(9) . . . . ?
C11A N1A C7A C8A -3.0(15) . . . . ?
B1A N1A C7A C2A 2.8(7) . . . . ?
C11A N1A C7A C2A 178.1(9) . . . . ?
C3A C2A C7A C8A -1.7(13) . . . . ?
C1A C2A C7A C8A 178.7(9) . . . . ?
C3A C2A C7A N1A 177.3(7) . . . . ?
C1A C2A C7A N1A -2.4(8) . . . . ?
N1A C7A C8A C9A 4.9(19) . . . . ?
C2A C7A C8A C9A -176.4(7) . . . . ?
B2A N2A C9A C12A -1.7(13) . . . . ?
C10A N2A C9A C12A -173.2(10) . . . . ?
B2A N2A C9A C8A 178.4(9) . . . . ?
C10A N2A C9A C8A 7.0(14) . . . . ?
C7A C8A C9A C12A -163.2(11) . . . . ?
C7A C8A C9A N2A 16.7(16) . . . . ?
C9A N2A C10A C11A -66.4(16) . . . . ?
B2A N2A C10A C11A 122.0(14) . . . . ?
C7A N1A C11A C10A -44.2(16) . . . . ?
B1A N1A C11A C10A 130.2(12) . . . . ?
N2A C10A C11A N1A 92.8(15) . . . . ?
N2A C9A C12A C14A -1.4(9) . . . . ?
C8A C9A C12A C14A 178.5(6) . . . . ?
C18A C13A C14A C12A -179.8(13) . . . . ?
B2A C13A C14A C12A -1.5(19) . . . . ?
C18A C13A C14A C15A 5(2) . . . . ?
B2A C13A C14A C15A -177.1(11) . . . . ?
C9A C12A C14A C13A 3.0(12) . . . . ?
C9A C12A C14A C15A 178.8(6) . . . . ?
C13A C14A C15A C16A -2.5(15) . . . . ?
C12A C14A C15A C16A -178.1(6) . . . . ?
C14A C15A C16A C17A 1.0(12) . . . . ?
C15A C16A C17A C18A -2.1(16) . . . . ?
C16A C17A C18A C13A 4(2) . . . . ?
C14A C13A C18A C17A -5(2) . . . . ?
B2A C13A C18A C17A 176.4(14) . . . . ?
C26A C21A C22A C23A -1.0(11) . . . . ?
B1A C21A C22A C23A 173.9(6) . . . . ?
C26A C21A C22A C27A 179.9(6) . . . . ?
B1A C21A C22A C27A -5.2(9) . . . . ?
C21A C22A C23A C24A -1.7(12) . . . . ?
C27A C22A C23A C24A 177.3(5) . . . . ?
C22A C23A C24A C25A 2.3(11) . . . . ?
C22A C23A C24A C28A -176.8(8) . . . . ?
C23A C24A C25A C26A -0.2(14) . . . . ?
C28A C24A C25A C26A 179.0(9) . . . . ?
C24A C25A C26A C21A -2.6(15) . . . . ?
C24A C25A C26A C29A 176.6(9) . . . . ?
C22A C21A C26A C25A 3.1(12) . . . . ?
B1A C21A C26A C25A -171.8(8) . . . . ?
C22A C21A C26A C29A -176.0(7) . . . . ?
B1A C21A C26A C29A 9.1(11) . . . . ?
C36A C31A C32A C33A -1.5(17) . . . . ?
B2A C31A C32A C33A -179.6(10) . . . . ?
C36A C31A C32A C37A -179.3(13) . . . . ?
B2A C31A C32A C37A 2.7(19) . . . . ?
C31A C32A C33A C34A 0.7(17) . . . . ?
C37A C32A C33A C34A 178.4(14) . . . . ?
C32A C33A C34A C35A 3(2) . . . . ?
C32A C33A C34A C38A -179.8(10) . . . . ?
C33A C34A C35A C36A -5(2) . . . . ?
C38A C34A C35A C36A 178.0(13) . . . . ?
C32A C31A C36A C39A -179.0(18) . . . . ?
B2A C31A C36A C39A -1(2) . . . . ?
C32A C31A C36A C35A -1(2) . . . . ?
B2A C31A C36A C35A 177.2(15) . . . . ?
C34A C35A C36A C31A 4(3) . . . . ?
C34A C35A C36A C39A -178.1(18) . . . . ?
C7A N1A B1A C21A 176.3(6) . . . . ?
C11A N1A B1A C21A 1.6(14) . . . . ?
C7A N1A B1A C1A -2.2(8) . . . . ?
C11A N1A B1A C1A -176.9(11) . . . . ?
C26A C21A B1A N1A -74.3(9) . . . . ?
C22A C21A B1A N1A 110.9(8) . . . . ?
C26A C21A B1A C1A 103.8(9) . . . . ?
C22A C21A B1A C1A -71.0(10) . . . . ?
C6A C1A B1A N1A -177.6(19) . . . . ?
C2A C1A B1A N1A 0.6(8) . . . . ?
C6A C1A B1A C21A 4(2) . . . . ?
C2A C1A B1A C21A -177.8(6) . . . . ?
C9A N2A B2A C13A 2.9(15) . . . . ?
C10A N2A B2A C13A 173.9(13) . . . . ?
C9A N2A B2A C31A -173.2(8) . . . . ?
C10A N2A B2A C31A -2.2(17) . . . . ?
C14A C13A B2A N2A -1(2) . . . . ?
C18A C13A B2A N2A 177.0(14) . . . . ?
C14A C13A B2A C31A 174.9(12) . . . . ?
C18A C13A B2A C31A -7(2) . . . . ?
C32A C31A B2A N2A 81.0(15) . . . . ?
C36A C31A B2A N2A -96.9(15) . . . . ?
C32A C31A B2A C13A -94.8(15) . . . . ?
C36A C31A B2A C13A 87.3(16) . . . . ?
C6B C1B C2B C3B -5(3) . . . . ?
B1B C1B C2B C3B 178.7(12) . . . . ?
C6B C1B C2B C7B -179(2) . . . . ?
B1B C1B C2B C7B 5.1(19) . . . . ?
C1B C2B C3B C4B 5(2) . . . . ?
C7B C2B C3B C4B 177.3(11) . . . . ?
C2B C3B C4B C5B -3.0(18) . . . . ?
C3B C4B C5B C6B 1(2) . . . . ?
C2B C1B C6B C5B 3(4) . . . . ?
B1B C1B C6B C5B 178(2) . . . . ?
C4B C5B C6B C1B -2(3) . . . . ?
B1B N1B C7B C8B -178.7(16) . . . . ?
C11B N1B C7B C8B -3(3) . . . . ?
B1B N1B C7B C2B 1.3(16) . . . . ?
C11B N1B C7B C2B 176.8(14) . . . . ?
C3B C2B C7B C8B 3(2) . . . . ?
C1B C2B C7B C8B 175.7(17) . . . . ?
C3B C2B C7B N1B -177.3(12) . . . . ?
C1B C2B C7B N1B -4.3(18) . . . . ?
N1B C7B C8B C9B 2(3) . . . . ?
C2B C7B C8B C9B -177.7(11) . . . . ?
C10B N2B C9B C12B -166.5(17) . . . . ?
B2B N2B C9B C12B 2.8(16) . . . . ?
C10B N2B C9B C8B 7(2) . . . . ?
B2B N2B C9B C8B 176.7(11) . . . . ?
C7B C8B C9B C12B -165.6(15) . . . . ?
C7B C8B C9B N2B 21(2) . . . . ?
B2B N2B C10B C11B 125.9(18) . . . . ?
C9B N2B C10B C11B -64(2) . . . . ?
C7B N1B C11B C10B -41(2) . . . . ?
B1B N1B C11B C10B 133.3(19) . . . . ?
N2B C10B C11B N1B 87(2) . . . . ?
N2B C9B C12B C14B -3.3(16) . . . . ?
C8B C9B C12B C14B -177.6(9) . . . . ?
C9B C12B C14B C13B 1.8(15) . . . . ?
C9B C12B C14B C15B 179.1(12) . . . . ?
C18B C13B C14B C12B -178.0(18) . . . . ?
B2B C13B C14B C12B 0.2(18) . . . . ?
C18B C13B C14B C15B 5(2) . . . . ?
B2B C13B C14B C15B -177.0(13) . . . . ?
C12B C14B C15B C16B -178.1(13) . . . . ?
C13B C14B C15B C16B -1(2) . . . . ?
C14B C15B C16B C17B -6(3) . . . . ?
C15B C16B C17B C18B 8(3) . . . . ?
C14B C13B C18B C17B -2(3) . . . . ?
B2B C13B C18B C17B 179.4(19) . . . . ?
C16B C17B C18B C13B -4(4) . . . . ?
C26B C21B C22B C23B -1(3) . . . . ?
B1B C21B C22B C23B -176(2) . . . . ?
C26B C21B C22B C27B 178(2) . . . . ?
B1B C21B C22B C27B 4(3) . . . . ?
C21B C22B C23B C24B -12(6) . . . . ?
C27B C22B C23B C24B 169(4) . . . . ?
C22B C23B C24B C25B 18(5) . . . . ?
C22B C23B C24B C28B -159(4) . . . . ?
C23B C24B C25B C26B -9(3) . . . . ?
C28B C24B C25B C26B 168.3(19) . . . . ?
C24B C25B C26B C21B 2(3) . . . . ?
C24B C25B C26B C29B -177.4(19) . . . . ?
C22B C21B C26B C25B 5(3) . . . . ?
B1B C21B C26B C25B 179.0(17) . . . . ?
C22B C21B C26B C29B -176.2(18) . . . . ?
B1B C21B C26B C29B -2(3) . . . . ?
C36B C31B C32B C33B 0.1(16) . . . . ?
B2B C31B C32B C33B 174.5(10) . . . . ?
C36B C31B C32B C37B -179.3(10) . . . . ?
B2B C31B C32B C37B -4.9(14) . . . . ?
C31B C32B C33B C34B -1.6(18) . . . . ?
C37B C32B C33B C34B 177.8(9) . . . . ?
C32B C33B C34B C35B 3.7(19) . . . . ?
C32B C33B C34B C38B -177.9(11) . . . . ?
C33B C34B C35B C36B -4(2) . . . . ?
C38B C34B C35B C36B 177.1(13) . . . . ?
C32B C31B C36B C35B -0.8(18) . . . . ?
B2B C31B C36B C35B -175.1(12) . . . . ?
C32B C31B C36B C39B 177.8(15) . . . . ?
B2B C31B C36B C39B 3(2) . . . . ?
C34B C35B C36B C31B 3(2) . . . . ?
C34B C35B C36B C39B -175.6(16) . . . . ?
C7B N1B B1B C21B -179.8(13) . . . . ?
C11B N1B B1B C21B 5(2) . . . . ?
C7B N1B B1B C1B 1.8(19) . . . . ?
C11B N1B B1B C1B -173.2(18) . . . . ?
C22B C21B B1B N1B -102(2) . . . . ?
C26B C21B B1B N1B 84(2) . . . . ?
C22B C21B B1B C1B 76(3) . . . . ?
C26B C21B B1B C1B -98(2) . . . . ?
C6B C1B B1B N1B -179(3) . . . . ?
C2B C1B B1B N1B -4(2) . . . . ?
C6B C1B B1B C21B 3(5) . . . . ?
C2B C1B B1B C21B 177.7(15) . . . . ?
C10B N2B B2B C13B 168.3(17) . . . . ?
C9B N2B B2B C13B -0.9(15) . . . . ?
C10B N2B B2B C31B -7.3(19) . . . . ?
C9B N2B B2B C31B -176.5(10) . . . . ?
C14B C13B B2B N2B -0.6(18) . . . . ?
C18B C13B B2B N2B 177.6(19) . . . . ?
C14B C13B B2B C31B 175.0(11) . . . . ?
C18B C13B B2B C31B -7(2) . . . . ?
C36B C31B B2B N2B -81.4(13) . . . . ?
C32B C31B B2B N2B 104.3(11) . . . . ?
C36B C31B B2B C13B 103.2(14) . . . . ?
C32B C31B B2B C13B -71.0(13) . . . . ?
